data_7705918
loop_
_publ_author_name
'Bhattacharyya, Arnab'
'Jameei, Aida'
'Saha, Rupak'
'Garai, Aditya'
'Karande, Anjali A.'
'Chakravarty, Akhil R.'

_publ_section_title
;
 BODIPY-linked cis-dichlorido zinc(ii) conjugates: the strategic design of
 organelle-specific next-generation theranostic photosensitizers.
;
_journal_issue 1
_journal_name_full 'Dalton transactions (Cambridge, England : 2003)'
_journal_page_first 103
_journal_page_last 115
_journal_paper_doi 10.1039/d0dt03342a
_journal_volume 50
_journal_year 2021
_chemical_formula_moiety 'C32 H30 B Cl2 F2 I2 N5 Zn'
_chemical_formula_sum 'C32 H30 B Cl2 F2 I2 N5 Zn'
_chemical_formula_weight 923.49
_space_group_crystal_system triclinic
_space_group_IT_number 2
_space_group_name_Hall '-P 1'
_space_group_name_H-M_alt 'P -1'
_atom_sites_solution_hydrogens geom
_audit_creation_method SHELXL-2013
_audit_update_record
;
2020-07-11 deposited with the CCDC.	2020-11-17 downloaded from the CCDC.
;
_cell_angle_alpha 72.252(17)
_cell_angle_beta 82.738(17)
_cell_angle_gamma 74.828(18)
_cell_formula_units_Z 2
_cell_length_a 8.292(3)
_cell_length_b 14.512(5)
_cell_length_c 20.033(7)
_cell_measurement_reflns_used 46131
_cell_measurement_temperature 296(2)
_cell_measurement_theta_max 27.8
_cell_measurement_theta_min 2.1
_cell_volume 2213.0(14)
_computing_structure_refinement 'SHELXL-2013 (Sheldrick, 2013)'
_diffrn_ambient_temperature 296(2)
_diffrn_measured_fraction_theta_full 0.999
_diffrn_measured_fraction_theta_max 0.979
_diffrn_measurement_device_type 'Bruker APEX-III CCD'
_diffrn_radiation_type MoK\a
_diffrn_radiation_wavelength 0.71073
_diffrn_reflns_av_R_equivalents 0.1281
_diffrn_reflns_av_unetI/netI 0.1359
_diffrn_reflns_Laue_measured_fraction_full 0.999
_diffrn_reflns_Laue_measured_fraction_max 0.979
_diffrn_reflns_limit_h_max 10
_diffrn_reflns_limit_h_min -10
_diffrn_reflns_limit_k_max 18
_diffrn_reflns_limit_k_min -19
_diffrn_reflns_limit_l_max 25
_diffrn_reflns_limit_l_min -26
_diffrn_reflns_number 46131
_diffrn_reflns_point_group_measured_fraction_full 0.999
_diffrn_reflns_point_group_measured_fraction_max 0.979
_diffrn_reflns_theta_full 25.242
_diffrn_reflns_theta_max 27.845
_diffrn_reflns_theta_min 2.089
_exptl_absorpt_coefficient_mu 2.103
_exptl_crystal_colour red
_exptl_crystal_density_diffrn 1.386
_exptl_crystal_description flat
_exptl_crystal_F_000 900
_exptl_crystal_size_max 0.25
_exptl_crystal_size_mid 0.12
_exptl_crystal_size_min 0.12
_platon_squeeze_details
;
;
_refine_diff_density_max 1.039
_refine_diff_density_min -1.242
_refine_diff_density_rms 0.099
_refine_ls_extinction_method none
_refine_ls_goodness_of_fit_ref 0.852
_refine_ls_hydrogen_treatment constr
_refine_ls_matrix_type full
_refine_ls_number_parameters 406
_refine_ls_number_reflns 10293
_refine_ls_number_restraints 0
_refine_ls_restrained_S_all 0.852
_refine_ls_R_factor_all 0.1649
_refine_ls_R_factor_gt 0.0683
_refine_ls_shift/su_max 0.001
_refine_ls_shift/su_mean 0.000
_refine_ls_structure_factor_coef Fsqd
_refine_ls_weighting_details 'w=1/[\s^2^(Fo^2^)+(0.0927P)^2^] where P=(Fo^2^+2Fc^2^)/3'
_refine_ls_weighting_scheme calc
_refine_ls_wR_factor_gt 0.1739
_refine_ls_wR_factor_ref 0.2096
_reflns_Friedel_coverage 0.000
_reflns_number_gt 3975
_reflns_number_total 10293
_reflns_threshold_expression 'I > 2\s(I)'
_cod_data_source_file d0dt03342a2.cif
_cod_data_source_block shelx_CCDC1
_cod_depositor_comments 'Adding full bibliography for 7705917--7705918.cif.'
_cod_original_cell_volume 2213.1(14)
_cod_database_code 7705918
_shelx_space_group_comment
;
The symmetry employed for this shelxl refinement is uniquely defined
by the following loop, which should always be used as a source of
symmetry information in preference to the above space-group names.
They are only intended as comments.
;
_shelxl_version_number 2013-4

loop_
_space_group_symop_operation_xyz
'x, y, z'
'-x, -y, -z'

loop_
_atom_site_label
_atom_site_type_symbol
_atom_site_fract_x
_atom_site_fract_y
_atom_site_fract_z
_atom_site_U_iso_or_equiv
_atom_site_adp_type
_atom_site_occupancy
_atom_site_site_symmetry_order
_atom_site_calc_flag
_atom_site_refinement_flags_posn
_atom_site_refinement_flags_adp
_atom_site_refinement_flags_occupancy
_atom_site_disorder_assembly
_atom_site_disorder_group
I1 I 0.75083(10) 0.88069(6) 0.29085(3) 0.1178(3) Uani 1 1 d . . . . .
I2 I 1.21537(10) 0.37000(5) 0.79318(4) 0.1191(3) Uani 1 1 d . . . . .
Zn1 Zn 0.00121(8) 0.77389(7) 0.89395(4) 0.0586(3) Uani 1 1 d . . . . .
Cl1 Cl -0.1712(2) 0.76980(17) 0.81494(10) 0.0735(6) Uani 1 1 d . . . . .
Cl2 Cl -0.1930(3) 0.8122(2) 0.98506(13) 0.1079(9) Uani 1 1 d . . . . .
F1 F 1.2148(5) 0.5153(3) 0.4722(2) 0.0844(13) Uani 1 1 d . . . . .
F2 F 1.2914(5) 0.6428(3) 0.4963(2) 0.0840(13) Uani 1 1 d . . . . .
N1 N 0.1369(6) 0.8814(4) 0.8875(3) 0.0562(14) Uani 1 1 d . . . . .
N3 N 0.2420(5) 0.7357(4) 0.8203(3) 0.0469(12) Uani 1 1 d . . . . .
N4 N 1.0030(6) 0.6695(4) 0.4673(3) 0.0590(15) Uani 1 1 d . . . . .
N2 N 0.1306(6) 0.6291(5) 0.9485(3) 0.0608(15) Uani 1 1 d . . . . .
N5 N 1.1110(6) 0.5527(4) 0.5831(3) 0.0566(14) Uani 1 1 d . . . . .
C17 C 0.6705(7) 0.7028(5) 0.6143(3) 0.0496(15) Uani 1 1 d . . . . .
C14 C 0.3757(7) 0.7654(5) 0.6954(3) 0.0485(15) Uani 1 1 d . . . . .
C20 C 0.8314(7) 0.6646(5) 0.5771(3) 0.0449(15) Uani 1 1 d . . . . .
C13 C 0.2243(7) 0.7907(5) 0.7443(3) 0.0483(15) Uani 1 1 d . . . . .
H4A H 0.1999 0.8615 0.7395 0.058 Uiso 1 1 calc R U . . .
H4B H 0.1286 0.7777 0.7287 0.058 Uiso 1 1 calc R U . . .
C5 C 0.3031(7) 0.8585(5) 0.8692(3) 0.0485(15) Uani 1 1 d . . . . .
C9 C 0.3276(10) 0.4747(7) 0.9426(4) 0.074(2) Uani 1 1 d . . . . .
H6 H 0.4059 0.4398 0.9161 0.089 Uiso 1 1 calc R U . . .
C16 C 0.6554(8) 0.7803(5) 0.6439(3) 0.0591(18) Uani 1 1 d . . . . .
H7 H 0.7414 0.8131 0.6368 0.071 Uiso 1 1 calc R U . . .
C6 C 0.3694(7) 0.7607(5) 0.8526(3) 0.0544(17) Uani 1 1 d . . . . .
H8A H 0.4672 0.7643 0.8206 0.065 Uiso 1 1 calc R U . . .
H8B H 0.4031 0.7084 0.8954 0.065 Uiso 1 1 calc R U . . .
C8 C 0.2425(8) 0.5741(6) 0.9110(4) 0.0562(17) Uani 1 1 d . . . . .
C26 C 0.9626(8) 0.5350(5) 0.6893(3) 0.0604(18) Uani 1 1 d . . . . .
C1 C 0.0685(10) 0.9675(6) 0.9071(4) 0.072(2) Uani 1 1 d . . . . .
H11 H -0.0459 0.9839 0.9179 0.086 Uiso 1 1 calc R U . . .
C22 C 0.7404(9) 0.7780(5) 0.4530(3) 0.0590(17) Uani 1 1 d . . . . .
C21 C 0.8507(7) 0.7046(5) 0.5039(3) 0.0530(16) Uani 1 1 d . . . . .
C28 C 1.2087(9) 0.4791(6) 0.6322(4) 0.068(2) Uani 1 1 d . . . . .
C7 C 0.2710(8) 0.6275(6) 0.8336(3) 0.0600(18) Uani 1 1 d . . . . .
H15A H 0.3851 0.6014 0.8183 0.072 Uiso 1 1 calc R U . . .
H15B H 0.1965 0.6139 0.8061 0.072 Uiso 1 1 calc R U . . .
C24 C 0.9923(9) 0.7166(6) 0.3986(4) 0.0657(19) Uani 1 1 d . . . . .
C15 C 0.5108(8) 0.8089(5) 0.6844(3) 0.0562(17) Uani 1 1 d . . . . .
H17 H 0.5052 0.8593 0.7049 0.067 Uiso 1 1 calc R U . . .
C23 C 0.8354(11) 0.7850(6) 0.3881(3) 0.075(2) Uani 1 1 d . . . . .
C25 C 0.9568(8) 0.5899(5) 0.6163(3) 0.0552(17) Uani 1 1 d . . . . .
C19 C 0.3878(8) 0.6896(5) 0.6623(3) 0.0580(18) Uani 1 1 d . . . . .
H20 H 0.2989 0.6596 0.6676 0.070 Uiso 1 1 calc R U . . .
C27 C 1.1210(9) 0.4680(5) 0.6979(4) 0.0664(19) Uani 1 1 d . . . . .
C4 C 0.4027(10) 0.9198(7) 0.8727(4) 0.073(2) Uani 1 1 d . . . . .
H22 H 0.5165 0.9034 0.8608 0.088 Uiso 1 1 calc R U . . .
C18 C 0.5328(8) 0.6592(5) 0.6215(3) 0.0582(18) Uani 1 1 d . . . . .
H23 H 0.5377 0.6106 0.5994 0.070 Uiso 1 1 calc R U . . .
C32 C 1.1282(10) 0.6991(8) 0.3426(4) 0.104(3) Uani 1 1 d . . . . .
H24A H 1.2197 0.6462 0.3636 0.156 Uiso 1 1 calc R U . . .
H24B H 1.1668 0.7588 0.3212 0.156 Uiso 1 1 calc R U . . .
H24C H 1.0841 0.6811 0.3076 0.156 Uiso 1 1 calc R U . . .
C2 C 0.1651(11) 1.0300(6) 0.9111(4) 0.079(2) Uani 1 1 d . . . . .
H25 H 0.1174 1.0871 0.9250 0.095 Uiso 1 1 calc R U . . .
C12 C 0.1042(10) 0.5854(7) 1.0189(4) 0.075(2) Uani 1 1 d . . . . .
H26 H 0.0320 0.6234 1.0452 0.090 Uiso 1 1 calc R U . . .
C3 C 0.3361(11) 1.0049(7) 0.8936(4) 0.082(2) Uani 1 1 d . . . . .
H27 H 0.4045 1.0453 0.8959 0.098 Uiso 1 1 calc R U . . .
C30 C 0.8265(11) 0.5424(7) 0.7489(4) 0.089(3) Uani 1 1 d . . . . .
H28A H 0.7296 0.5931 0.7305 0.133 Uiso 1 1 calc R U . . .
H28B H 0.8687 0.5592 0.7850 0.133 Uiso 1 1 calc R U . . .
H28C H 0.7964 0.4796 0.7681 0.133 Uiso 1 1 calc R U . . .
C10 C 0.2951(11) 0.4292(8) 1.0126(5) 0.093(3) Uani 1 1 d . . . . .
H29 H 0.3460 0.3629 1.0334 0.112 Uiso 1 1 calc R U . . .
C31 C 0.5647(9) 0.8384(7) 0.4653(4) 0.084(2) Uani 1 1 d . . . . .
H30A H 0.5225 0.8820 0.4213 0.126 Uiso 1 1 calc R U . . .
H30B H 0.5684 0.8772 0.4961 0.126 Uiso 1 1 calc R U . . .
H30C H 0.4925 0.7941 0.4864 0.126 Uiso 1 1 calc R U . . .
C11 C 0.1785(13) 0.4888(9) 1.0523(4) 0.100(3) Uani 1 1 d . . . . .
H31 H 0.1547 0.4617 1.0998 0.120 Uiso 1 1 calc R U . . .
C29 C 1.3808(9) 0.4220(7) 0.6166(5) 0.091(3) Uani 1 1 d . . . . .
H32A H 1.4097 0.4446 0.5674 0.137 Uiso 1 1 calc R U . . .
H32B H 1.3829 0.3523 0.6293 0.137 Uiso 1 1 calc R U . . .
H32C H 1.4598 0.4323 0.6431 0.137 Uiso 1 1 calc R U . . .
B1 B 1.1623(10) 0.5936(7) 0.5027(4) 0.062(2) Uani 1 1 d . . . . .

loop_
_atom_site_aniso_label
_atom_site_aniso_U_11
_atom_site_aniso_U_22
_atom_site_aniso_U_33
_atom_site_aniso_U_23
_atom_site_aniso_U_13
_atom_site_aniso_U_12
I1 0.1593(7) 0.1176(6) 0.0549(4) -0.0037(3) -0.0072(4) -0.0195(5)
I2 0.1568(7) 0.0849(5) 0.1016(5) -0.0175(4) -0.0626(4) 0.0111(4)
Zn1 0.0401(4) 0.0807(6) 0.0654(5) -0.0377(5) 0.0044(3) -0.0155(4)
Cl1 0.0444(9) 0.1110(17) 0.0774(12) -0.0410(12) -0.0038(8) -0.0220(10)
Cl2 0.0764(13) 0.166(2) 0.1245(19) -0.1039(19) 0.0431(13) -0.0514(15)
F1 0.080(3) 0.081(3) 0.097(3) -0.055(3) 0.013(2) 0.000(2)
F2 0.063(2) 0.091(3) 0.100(3) -0.029(3) 0.016(2) -0.028(2)
N1 0.060(3) 0.067(4) 0.045(3) -0.022(3) -0.004(3) -0.013(3)
N3 0.040(3) 0.055(4) 0.049(3) -0.022(3) 0.004(2) -0.011(2)
N4 0.054(3) 0.071(4) 0.056(3) -0.032(3) 0.017(3) -0.014(3)
N2 0.055(3) 0.087(5) 0.045(3) -0.021(3) 0.006(3) -0.028(3)
N5 0.051(3) 0.057(4) 0.060(3) -0.018(3) -0.007(3) -0.006(3)
C17 0.048(4) 0.049(4) 0.048(4) -0.012(3) -0.001(3) -0.007(3)
C14 0.050(4) 0.042(4) 0.049(4) -0.010(3) 0.002(3) -0.008(3)
C20 0.054(4) 0.053(4) 0.031(3) -0.017(3) 0.010(3) -0.019(3)
C13 0.045(3) 0.053(4) 0.043(3) -0.016(3) 0.003(3) -0.004(3)
C5 0.040(3) 0.060(5) 0.043(3) -0.012(3) -0.003(3) -0.011(3)
C9 0.078(5) 0.083(6) 0.064(5) -0.018(4) -0.015(4) -0.023(5)
C16 0.061(4) 0.064(5) 0.060(4) -0.022(4) 0.011(3) -0.029(4)
C6 0.039(3) 0.068(5) 0.049(4) -0.010(3) -0.002(3) -0.008(3)
C8 0.045(4) 0.067(5) 0.059(4) -0.019(4) -0.004(3) -0.016(4)
C26 0.063(4) 0.070(5) 0.056(4) -0.032(4) -0.008(3) -0.011(4)
C1 0.075(5) 0.079(6) 0.067(5) -0.039(4) 0.002(4) -0.007(4)
C22 0.072(4) 0.048(4) 0.049(4) -0.008(3) -0.005(3) -0.006(4)
C21 0.050(4) 0.053(4) 0.054(4) -0.016(3) 0.001(3) -0.011(3)
C28 0.061(4) 0.055(5) 0.092(6) -0.030(4) -0.022(4) -0.001(4)
C7 0.055(4) 0.079(6) 0.045(4) -0.024(4) -0.006(3) -0.005(4)
C24 0.072(5) 0.069(5) 0.047(4) -0.016(4) 0.009(3) -0.007(4)
C15 0.057(4) 0.058(5) 0.062(4) -0.032(4) 0.014(3) -0.018(3)
C23 0.110(6) 0.074(6) 0.037(4) -0.010(4) 0.007(4) -0.025(5)
C25 0.047(4) 0.075(5) 0.048(4) -0.030(4) -0.002(3) -0.008(3)
C19 0.046(4) 0.075(5) 0.061(4) -0.024(4) -0.001(3) -0.022(3)
C27 0.070(5) 0.051(5) 0.075(5) -0.019(4) -0.019(4) -0.002(4)
C4 0.078(5) 0.101(7) 0.052(4) -0.026(4) -0.004(4) -0.033(5)
C18 0.062(4) 0.068(5) 0.058(4) -0.037(4) 0.012(3) -0.023(4)
C32 0.085(6) 0.164(10) 0.067(5) -0.055(6) 0.032(5) -0.025(6)
C2 0.097(6) 0.069(6) 0.080(5) -0.035(5) -0.001(5) -0.020(5)
C12 0.092(6) 0.102(7) 0.038(4) -0.013(4) 0.011(4) -0.052(5)
C3 0.094(6) 0.093(7) 0.067(5) -0.016(5) -0.009(5) -0.046(5)
C30 0.117(7) 0.088(7) 0.046(4) -0.017(4) 0.006(4) -0.007(5)
C10 0.092(6) 0.116(8) 0.072(6) -0.004(6) -0.033(5) -0.038(6)
C31 0.068(5) 0.097(6) 0.062(5) -0.009(4) -0.011(4) 0.011(4)
C11 0.124(8) 0.148(10) 0.045(4) 0.006(6) -0.026(5) -0.090(8)
C29 0.059(5) 0.080(6) 0.128(7) -0.031(6) -0.020(5) 0.004(4)
B1 0.051(4) 0.059(6) 0.071(5) -0.020(5) 0.007(4) -0.008(4)

loop_
_atom_type_symbol
_atom_type_description
_atom_type_scat_dispersion_real
_atom_type_scat_dispersion_imag
_atom_type_scat_source
C C 0.0033 0.0016 'International Tables Vol C Tables 4.2.6.8 and 6.1.1.4'
H H 0.0000 0.0000 'International Tables Vol C Tables 4.2.6.8 and 6.1.1.4'
N N 0.0061 0.0033 'International Tables Vol C Tables 4.2.6.8 and 6.1.1.4'
B B 0.0013 0.0007 'International Tables Vol C Tables 4.2.6.8 and 6.1.1.4'
F F 0.0171 0.0103 'International Tables Vol C Tables 4.2.6.8 and 6.1.1.4'
Cl Cl 0.1484 0.1585 'International Tables Vol C Tables 4.2.6.8 and 6.1.1.4'
Zn Zn 0.2839 1.4301 'International Tables Vol C Tables 4.2.6.8 and 6.1.1.4'
I I -0.4742 1.8119 'International Tables Vol C Tables 4.2.6.8 and 6.1.1.4'

loop_
_geom_angle_atom_site_label_1
_geom_angle_atom_site_label_2
_geom_angle_atom_site_label_3
_geom_angle
_geom_angle_site_symmetry_1
_geom_angle_site_symmetry_3
_geom_angle_publ_flag
N2 Zn1 N1 111.7(2) . . ?
N2 Zn1 Cl1 111.68(15) . . ?
N1 Zn1 Cl1 129.10(16) . . ?
N2 Zn1 Cl2 99.38(16) . . ?
N1 Zn1 Cl2 96.21(15) . . ?
Cl1 Zn1 Cl2 101.80(8) . . ?
N2 Zn1 N3 75.28(19) . . ?
N1 Zn1 N3 74.98(18) . . ?
Cl1 Zn1 N3 91.57(12) . . ?
Cl2 Zn1 N3 166.63(13) . . ?
C5 N1 C1 119.4(6) . . ?
C5 N1 Zn1 117.1(4) . . ?
C1 N1 Zn1 123.2(5) . . ?
C7 N3 C6 111.0(5) . . ?
C7 N3 C13 112.5(4) . . ?
C6 N3 C13 113.2(5) . . ?
C7 N3 Zn1 103.0(3) . . ?
C6 N3 Zn1 101.3(3) . . ?
C13 N3 Zn1 114.8(3) . . ?
C24 N4 C21 109.3(6) . . ?
C24 N4 B1 125.3(5) . . ?
C21 N4 B1 125.2(5) . . ?
C8 N2 C12 117.8(7) . . ?
C8 N2 Zn1 118.1(4) . . ?
C12 N2 Zn1 124.1(6) . . ?
C28 N5 C25 109.0(6) . . ?
C28 N5 B1 126.1(6) . . ?
C25 N5 B1 124.8(6) . . ?
C16 C17 C18 118.9(5) . . ?
C16 C17 C20 120.6(5) . . ?
C18 C17 C20 120.6(5) . . ?
C15 C14 C19 116.9(5) . . ?
C15 C14 C13 122.9(5) . . ?
C19 C14 C13 120.1(5) . . ?
C25 C20 C21 122.2(5) . . ?
C25 C20 C17 119.1(5) . . ?
C21 C20 C17 118.8(6) . . ?
N3 C13 C14 115.9(5) . . ?
N3 C13 H4A 108.3 . . ?
C14 C13 H4A 108.3 . . ?
N3 C13 H4B 108.3 . . ?
C14 C13 H4B 108.3 . . ?
H4A C13 H4B 107.4 . . ?
N1 C5 C4 119.7(6) . . ?
N1 C5 C6 116.1(5) . . ?
C4 C5 C6 123.9(6) . . ?
C10 C9 C8 120.4(8) . . ?
C10 C9 H6 119.8 . . ?
C8 C9 H6 119.8 . . ?
C17 C16 C15 120.1(6) . . ?
C17 C16 H7 120.0 . . ?
C15 C16 H7 120.0 . . ?
N3 C6 C5 111.3(5) . . ?
N3 C6 H8A 109.4 . . ?
C5 C6 H8A 109.4 . . ?
N3 C6 H8B 109.4 . . ?
C5 C6 H8B 109.4 . . ?
H8A C6 H8B 108.0 . . ?
N2 C8 C9 121.8(6) . . ?
N2 C8 C7 115.6(6) . . ?
C9 C8 C7 122.6(6) . . ?
C27 C26 C25 106.4(6) . . ?
C27 C26 C30 124.5(7) . . ?
C25 C26 C30 129.1(6) . . ?
N1 C1 C2 122.0(7) . . ?
N1 C1 H11 119.0 . . ?
C2 C1 H11 119.0 . . ?
C23 C22 C21 104.2(6) . . ?
C23 C22 C31 127.3(7) . . ?
C21 C22 C31 128.4(6) . . ?
C20 C21 N4 119.8(6) . . ?
C20 C21 C22 132.3(6) . . ?
N4 C21 C22 107.9(5) . . ?
N5 C28 C27 108.6(6) . . ?
N5 C28 C29 124.3(7) . . ?
C27 C28 C29 127.0(8) . . ?
N3 C7 C8 112.4(5) . . ?
N3 C7 H15A 109.1 . . ?
C8 C7 H15A 109.1 . . ?
N3 C7 H15B 109.1 . . ?
C8 C7 H15B 109.1 . . ?
H15A C7 H15B 107.9 . . ?
N4 C24 C23 108.4(6) . . ?
N4 C24 C32 125.0(7) . . ?
C23 C24 C32 126.6(7) . . ?
C14 C15 C16 123.0(6) . . ?
C14 C15 H17 118.5 . . ?
C16 C15 H17 118.5 . . ?
C24 C23 C22 110.1(6) . . ?
C24 C23 I1 125.2(5) . . ?
C22 C23 I1 124.7(6) . . ?
C20 C25 N5 120.7(5) . . ?
C20 C25 C26 132.1(6) . . ?
N5 C25 C26 107.2(6) . . ?
C18 C19 C14 121.1(5) . . ?
C18 C19 H20 119.4 . . ?
C14 C19 H20 119.4 . . ?
C28 C27 C26 108.8(7) . . ?
C28 C27 I2 125.1(5) . . ?
C26 C27 I2 126.1(6) . . ?
C3 C4 C5 121.2(7) . . ?
C3 C4 H22 119.4 . . ?
C5 C4 H22 119.4 . . ?
C19 C18 C17 119.9(6) . . ?
C19 C18 H23 120.1 . . ?
C17 C18 H23 120.1 . . ?
C24 C32 H24A 109.5 . . ?
C24 C32 H24B 109.5 . . ?
H24A C32 H24B 109.5 . . ?
C24 C32 H24C 109.5 . . ?
H24A C32 H24C 109.5 . . ?
H24B C32 H24C 109.5 . . ?
C1 C2 C3 118.2(7) . . ?
C1 C2 H25 120.9 . . ?
C3 C2 H25 120.9 . . ?
C11 C12 N2 123.4(8) . . ?
C11 C12 H26 118.3 . . ?
N2 C12 H26 118.3 . . ?
C4 C3 C2 119.4(7) . . ?
C4 C3 H27 120.3 . . ?
C2 C3 H27 120.3 . . ?
C26 C30 H28A 109.5 . . ?
C26 C30 H28B 109.5 . . ?
H28A C30 H28B 109.5 . . ?
C26 C30 H28C 109.5 . . ?
H28A C30 H28C 109.5 . . ?
H28B C30 H28C 109.5 . . ?
C9 C10 C11 117.4(9) . . ?
C9 C10 H29 121.3 . . ?
C11 C10 H29 121.3 . . ?
C22 C31 H30A 109.5 . . ?
C22 C31 H30B 109.5 . . ?
H30A C31 H30B 109.5 . . ?
C22 C31 H30C 109.5 . . ?
H30A C31 H30C 109.5 . . ?
H30B C31 H30C 109.5 . . ?
C12 C11 C10 119.0(8) . . ?
C12 C11 H31 120.5 . . ?
C10 C11 H31 120.5 . . ?
C28 C29 H32A 109.5 . . ?
C28 C29 H32B 109.5 . . ?
H32A C29 H32B 109.5 . . ?
C28 C29 H32C 109.5 . . ?
H32A C29 H32C 109.5 . . ?
H32B C29 H32C 109.5 . . ?
F1 B1 F2 110.3(6) . . ?
F1 B1 N4 110.6(6) . . ?
F2 B1 N4 109.8(6) . . ?
F1 B1 N5 110.2(6) . . ?
F2 B1 N5 109.3(6) . . ?
N4 B1 N5 106.7(5) . . ?

loop_
_geom_bond_atom_site_label_1
_geom_bond_atom_site_label_2
_geom_bond_distance
_geom_bond_site_symmetry_2
_geom_bond_publ_flag
I1 C23 2.098(7) . ?
I2 C27 2.101(7) . ?
Zn1 N2 2.115(6) . ?
Zn1 N1 2.115(5) . ?
Zn1 Cl1 2.2861(19) . ?
Zn1 Cl2 2.375(2) . ?
Zn1 N3 2.376(4) . ?
F1 B1 1.397(9) . ?
F2 B1 1.408(9) . ?
N1 C5 1.360(7) . ?
N1 C1 1.381(9) . ?
N3 C7 1.469(8) . ?
N3 C6 1.476(7) . ?
N3 C13 1.494(7) . ?
N4 C24 1.340(9) . ?
N4 C21 1.432(7) . ?
N4 B1 1.569(10) . ?
N2 C8 1.365(8) . ?
N2 C12 1.374(9) . ?
N5 C28 1.369(9) . ?
N5 C25 1.418(8) . ?
N5 B1 1.581(10) . ?
C17 C16 1.395(8) . ?
C17 C18 1.417(8) . ?
C17 C20 1.502(8) . ?
C14 C15 1.387(8) . ?
C14 C19 1.425(9) . ?
C14 C13 1.530(8) . ?
C20 C25 1.404(9) . ?
C20 C21 1.409(8) . ?
C13 H4A 0.9700 . ?
C13 H4B 0.9700 . ?
C5 C4 1.384(9) . ?
C5 C6 1.505(9) . ?
C9 C10 1.380(11) . ?
C9 C8 1.415(10) . ?
C9 H6 0.9300 . ?
C16 C15 1.402(8) . ?
C16 H7 0.9300 . ?
C6 H8A 0.9700 . ?
C6 H8B 0.9700 . ?
C8 C7 1.527(9) . ?
C26 C27 1.409(10) . ?
C26 C25 1.438(9) . ?
C26 C30 1.544(10) . ?
C1 C2 1.382(10) . ?
C1 H11 0.9300 . ?
C22 C23 1.422(9) . ?
C22 C21 1.440(9) . ?
C22 C31 1.525(10) . ?
C28 C27 1.407(10) . ?
C28 C29 1.499(10) . ?
C7 H15A 0.9700 . ?
C7 H15B 0.9700 . ?
C24 C23 1.410(11) . ?
C24 C32 1.515(9) . ?
C15 H17 0.9300 . ?
C19 C18 1.415(8) . ?
C19 H20 0.9300 . ?
C4 C3 1.380(11) . ?
C4 H22 0.9300 . ?
C18 H23 0.9300 . ?
C32 H24A 0.9600 . ?
C32 H24B 0.9600 . ?
C32 H24C 0.9600 . ?
C2 C3 1.396(11) . ?
C2 H25 0.9300 . ?
C12 C11 1.369(12) . ?
C12 H26 0.9300 . ?
C3 H27 0.9300 . ?
C30 H28A 0.9600 . ?
C30 H28B 0.9600 . ?
C30 H28C 0.9600 . ?
C10 C11 1.450(13) . ?
C10 H29 0.9300 . ?
C31 H30A 0.9600 . ?
C31 H30B 0.9600 . ?
C31 H30C 0.9600 . ?
C11 H31 0.9300 . ?
C29 H32A 0.9600 . ?
C29 H32B 0.9600 . ?
C29 H32C 0.9600 . ?

loop_
_platon_squeeze_void_nr
_platon_squeeze_void_average_x
_platon_squeeze_void_average_y
_platon_squeeze_void_average_z
_platon_squeeze_void_volume
_platon_squeeze_void_count_electrons
_platon_squeeze_void_content
1 0.000 0.000 0.500 592 200 ' '
